data_4301780
loop_
_publ_author_name
'Zhen-Hong Wei'
'Hong-Xi Li'
'Mei-Ling Cheng'
'Xiao-Yan Tang'
'Yang Chen'
'Yong Zhang'
'Jian-Ping Lang'

_publ_contact_author_address
;         
College of Chemistry, Chemical Engineering and Materials Science 
Suzhou University, Suzhou 215123, Jiangsu, 
P. R. China
;
_publ_contact_author_email jplang@suda.edu.cn
_publ_contact_author_fax 86-512-65880089
_publ_contact_author_name 'Jian-Ping Lang'
_publ_contact_author_phone 86-512-65882865
_publ_section_title
;
Monomeric, Dimeric and Polymeric W/Cu/S Clusters Based on
[Et4N][Tp*W(\m3-S)3(CuBr)3] and Various Nitrogen Donor Ligands
;
_journal_name_full 'Inorganic Chemistry'
_journal_page_first 2808
_journal_page_last 2817
_journal_paper_doi 10.1021/ic8019342
_journal_volume 48
_journal_year 2009
_chemical_formula_moiety 'C8 H20 N, C15 H21 B Br3 Cu3 N6 S3 W'
_chemical_formula_sum 'C23 H41 B Br3 Cu3 N7 S3 W'
_chemical_formula_weight 1136.84
_chemical_name_systematic
; 
 ? 
;
_space_group_IT_number 14
_symmetry_cell_setting monoclinic
_symmetry_space_group_name_Hall '-P 2yn'
_symmetry_space_group_name_H-M 'P 1 21/n 1'
_atom_sites_solution_hydrogens geom
_atom_sites_solution_primary direct
_atom_sites_solution_secondary difmap
_audit_creation_method SHELXL-97
_cell_angle_alpha 90.00
_cell_angle_beta 95.85(3)
_cell_angle_gamma 90.00
_cell_formula_units_Z 4
_cell_length_a 10.090(2)
_cell_length_b 36.391(7)
_cell_length_c 10.091(2)
_cell_measurement_reflns_used 10028
_cell_measurement_temperature 293(2)
_cell_measurement_theta_max 25.3491
_cell_measurement_theta_min 3.0132
_cell_volume 3686.0(13)
_computing_cell_refinement CrystalClear
_computing_data_collection CrystalClear
_computing_data_reduction CrystalStructure
_computing_molecular_graphics 'Shelxl-97 (Sheldrick, 1997)'
_computing_publication_material 'Shelxl-97 (Sheldrick, 1997)'
_computing_structure_refinement 'SHELXL-97 (Sheldrick, 1997)'
_computing_structure_solution 'SHELXS-97 (Sheldrick, 1990)'
_diffrn_ambient_temperature 293(2)
_diffrn_measured_fraction_theta_full 0.980
_diffrn_measured_fraction_theta_max 0.980
_diffrn_measurement_device_type 'Rigaku Mercury'
_diffrn_measurement_method \w
_diffrn_radiation_monochromator graphite
_diffrn_radiation_source 'fine-focus sealed tube'
_diffrn_radiation_type MoK\a
_diffrn_radiation_wavelength 0.71073
_diffrn_reflns_av_R_equivalents 0.0911
_diffrn_reflns_av_sigmaI/netI 0.0959
_diffrn_reflns_limit_h_max 12
_diffrn_reflns_limit_h_min -12
_diffrn_reflns_limit_k_max 43
_diffrn_reflns_limit_k_min -42
_diffrn_reflns_limit_l_max 12
_diffrn_reflns_limit_l_min -10
_diffrn_reflns_number 27233
_diffrn_reflns_theta_full 25.35
_diffrn_reflns_theta_max 25.35
_diffrn_reflns_theta_min 3.02
_diffrn_standards_decay_% 0
_diffrn_standards_interval_count 0
_diffrn_standards_interval_time 0
_diffrn_standards_number 0
_exptl_absorpt_coefficient_mu 8.267
_exptl_absorpt_correction_T_max 0.1906
_exptl_absorpt_correction_T_min 0.0684
_exptl_absorpt_correction_type multi-scan
_exptl_absorpt_process_details 'Jacobson, R. (1998) Private communication.'
_exptl_crystal_colour black
_exptl_crystal_density_diffrn 2.049
_exptl_crystal_density_method 'not measured'
_exptl_crystal_description Block
_exptl_crystal_F_000 2188
_exptl_crystal_size_max 0.40
_exptl_crystal_size_mid 0.35
_exptl_crystal_size_min 0.30
_refine_diff_density_max 1.562
_refine_diff_density_min -1.512
_refine_diff_density_rms 0.220
_refine_ls_extinction_method none
_refine_ls_goodness_of_fit_ref 1.091
_refine_ls_hydrogen_treatment constr
_refine_ls_matrix_type full
_refine_ls_number_parameters 365
_refine_ls_number_reflns 6609
_refine_ls_number_restraints 17
_refine_ls_restrained_S_all 1.090
_refine_ls_R_factor_all 0.0807
_refine_ls_R_factor_gt 0.0598
_refine_ls_shift/su_max 0.004
_refine_ls_shift/su_mean 0.000
_refine_ls_structure_factor_coef Fsqd
_refine_ls_weighting_details 'calc w=1/[\s^2^(Fo^2^)+(0.0555P)^2^+0.0000P] where P=(Fo^2^+2Fc^2^)/3'
_refine_ls_weighting_scheme calc
_refine_ls_wR_factor_gt 0.1314
_refine_ls_wR_factor_ref 0.1423
_reflns_number_gt 5352
_reflns_number_total 6609
_reflns_threshold_expression >2sigma(I)
_cod_data_source_file ic8019342_si_002_2.cif
_cod_data_source_block '[Et4N][Tp*W(m3-S)3(CuBr)3]'
_cod_depositor_comments
;
The following automatic conversions were performed:
'_symmetry_cell_setting' value 'Monoclinic' changed to 'monoclinic'
according to '/home/saulius/struct/CIF-dictionaries/cif_core.dic'
dictionary named 'cif_core.dic' version 2.4.1 from
2010-06-29.

'_exptl_absorpt_correction_type' value 'Multi-scan' changed
to 'multi-scan' according to
'/home/saulius/struct/CIF-dictionaries/cif_core.dic' dictionary named
'cif_core.dic' version 2.4.1 from 2010-06-29.

Automatic conversion script
Id: cif_fix_enum 1527 2010-12-29 10:47:43Z saulius 
;
_cod_original_sg_symbol_H-M 'P 21/n'
_cod_database_code 4301780

loop_
_symmetry_equiv_pos_as_xyz
'x, y, z'
'-x+1/2, y+1/2, -z+1/2'
'-x, -y, -z'
'x-1/2, -y-1/2, z-1/2'

loop_
_atom_site_label
_atom_site_type_symbol
_atom_site_fract_x
_atom_site_fract_y
_atom_site_fract_z
_atom_site_U_iso_or_equiv
_atom_site_adp_type
_atom_site_occupancy
_atom_site_symmetry_multiplicity
_atom_site_calc_flag
_atom_site_refinement_flags
_atom_site_disorder_assembly
_atom_site_disorder_group
W1 W 0.70214(4) 0.103080(10) 0.52832(3) 0.01793(14) Uani 1 1 d . A .
Cu1 Cu 0.71207(13) 0.15651(4) 0.35282(13) 0.0356(3) Uani 1 1 d . . .
Cu2 Cu 0.50993(11) 0.15210(3) 0.53269(12) 0.0296(3) Uani 1 1 d . A .
Cu3 Cu 0.51662(12) 0.09802(3) 0.32484(11) 0.0280(3) Uani 1 1 d . A .
S1 S 0.7239(2) 0.16525(7) 0.5714(3) 0.0311(6) Uani 1 1 d . A .
S2 S 0.4782(2) 0.09183(7) 0.5350(2) 0.0230(5) Uani 1 1 d . . .
S3 S 0.7342(2) 0.09788(7) 0.3055(2) 0.0270(6) Uani 1 1 d . A .
B1 B 0.8964(10) 0.0473(3) 0.7346(10) 0.024(2) Uani 1 1 d . . .
N1 N 0.7864(7) 0.0646(2) 0.8054(7) 0.0260(19) Uani 1 1 d . A .
N2 N 0.7141(8) 0.0940(2) 0.7536(7) 0.0237(18) Uani 1 1 d . . .
N3 N 0.9787(7) 0.0784(2) 0.6808(7) 0.0218(18) Uani 1 1 d . A .
N4 N 0.9243(7) 0.1004(2) 0.5792(7) 0.0245(19) Uani 1 1 d . . .
N5 N 0.8336(7) 0.0254(2) 0.6164(7) 0.0226(18) Uani 1 1 d . A .
N6 N 0.7337(7) 0.0410(2) 0.5304(7) 0.0212(17) Uani 1 1 d . . .
N7 N 0.1218(10) 0.1997(3) -0.0031(12) 0.055(3) Uani 1 1 d . . .
Br1A Br 0.6677(10) 0.2019(4) 0.1987(16) 0.0798(8) Uani 0.20 1 d P A 1
Br1 Br 0.7241(2) 0.20225(8) 0.2011(3) 0.0798(8) Uani 0.80 1 d P A 2
Br2 Br 0.34884(12) 0.19562(3) 0.53051(19) 0.0722(5) Uani 1 1 d . . .
Br3 Br 0.34809(12) 0.09276(4) 0.15776(11) 0.0520(4) Uani 1 1 d . . .
C1 C 0.8077(13) 0.0252(4) 1.0092(11) 0.059(3) Uani 1 1 d . A .
H1A H 0.8728 0.0129 0.9619 0.088 Uiso 1 1 calc R . .
H1B H 0.7381 0.0082 1.0249 0.088 Uiso 1 1 calc R . .
H1C H 0.8494 0.0341 1.0929 0.088 Uiso 1 1 calc R . .
C2 C 0.7501(11) 0.0567(3) 0.9286(10) 0.040(3) Uani 1 1 d . . .
C3 C 0.6537(11) 0.0819(4) 0.9528(10) 0.047(3) Uani 1 1 d . A .
H3 H 0.6082 0.0830 1.0284 0.056 Uiso 1 1 calc R . .
C4 C 0.6367(10) 0.1054(3) 0.8443(9) 0.031(3) Uani 1 1 d . A .
C5 C 0.5475(13) 0.1375(4) 0.8366(11) 0.059(3) Uani 1 1 d . . .
H5A H 0.5512 0.1497 0.7527 0.088 Uiso 1 1 calc R A .
H5B H 0.5752 0.1542 0.9077 0.088 Uiso 1 1 calc R . .
H5C H 0.4578 0.1296 0.8445 0.088 Uiso 1 1 calc R . .
C6 C 1.1955(10) 0.0669(3) 0.8161(11) 0.044(3) Uani 1 1 d . A .
H6A H 1.1445 0.0488 0.8580 0.066 Uiso 1 1 calc R . .
H6B H 1.2314 0.0843 0.8814 0.066 Uiso 1 1 calc R . .
H6C H 1.2671 0.0550 0.7769 0.066 Uiso 1 1 calc R . .
C7 C 1.1083(10) 0.0861(3) 0.7109(9) 0.026(2) Uani 1 1 d . . .
C8 C 1.1394(10) 0.1140(3) 0.6252(12) 0.039(3) Uani 1 1 d . A .
H8 H 1.2220 0.1253 0.6231 0.047 Uiso 1 1 calc R . .
C9 C 1.0239(9) 0.1219(3) 0.5435(10) 0.027(2) Uani 1 1 d . A .
C10 C 1.0172(11) 0.1477(3) 0.4285(12) 0.048(3) Uani 1 1 d . . .
H10A H 0.9276 0.1486 0.3863 0.072 Uiso 1 1 calc R A .
H10B H 1.0758 0.1393 0.3656 0.072 Uiso 1 1 calc R . .
H10C H 1.0440 0.1718 0.4594 0.072 Uiso 1 1 calc R . .
C11 C 0.9466(10) -0.0351(3) 0.6609(11) 0.040(3) Uani 1 1 d . A .
H11A H 0.9992 -0.0215 0.7287 0.060 Uiso 1 1 calc R . .
H11B H 1.0038 -0.0454 0.6001 0.060 Uiso 1 1 calc R . .
H11C H 0.9005 -0.0545 0.7013 0.060 Uiso 1 1 calc R . .
C12 C 0.8475(9) -0.0100(3) 0.5867(9) 0.026(2) Uani 1 1 d . . .
C13 C 0.7551(9) -0.0187(3) 0.4830(10) 0.029(2) Uani 1 1 d . A .
H13 H 0.7416 -0.0416 0.4430 0.035 Uiso 1 1 calc R . .
C14 C 0.6863(9) 0.0130(3) 0.4494(9) 0.025(2) Uani 1 1 d . A .
C15 C 0.5705(10) 0.0151(3) 0.3441(10) 0.031(2) Uani 1 1 d . . .
H15A H 0.5377 0.0399 0.3379 0.046 Uiso 1 1 calc R A .
H15B H 0.5010 -0.0010 0.3669 0.046 Uiso 1 1 calc R . .
H15C H 0.5987 0.0078 0.2599 0.046 Uiso 1 1 calc R . .
C23 C -0.003(3) 0.1371(7) -0.004(3) 0.050(7) Uiso 0.497(13) 1 d P B 1
H23A H 0.0046 0.1355 -0.0976 0.075 Uiso 0.497(13) 1 calc PR B 1
H23B H -0.0850 0.1263 0.0160 0.075 Uiso 0.497(13) 1 calc PR B 1
H23C H 0.0705 0.1242 0.0439 0.075 Uiso 0.497(13) 1 calc PR B 1
C16 C 0.113(4) 0.2001(12) -0.148(4) 0.111(13) Uiso 0.497(13) 1 d PU B 1
H16A H 0.1813 0.2164 -0.1748 0.133 Uiso 0.497(13) 1 calc PR B 1
H16B H 0.1317 0.1756 -0.1783 0.133 Uiso 0.497(13) 1 calc PR B 1
C17 C -0.014(4) 0.2118(11) -0.213(4) 0.095(12) Uiso 0.497(13) 1 d PU B 1
H17A H -0.0792 0.2121 -0.1496 0.142 Uiso 0.497(13) 1 calc PR B 1
H17B H -0.0424 0.1950 -0.2837 0.142 Uiso 0.497(13) 1 calc PR B 1
H17C H -0.0061 0.2360 -0.2489 0.142 Uiso 0.497(13) 1 calc PR B 1
C22 C 0.001(4) 0.1791(10) 0.041(4) 0.094(11) Uiso 0.497(13) 1 d PU B 1
H22A H -0.0797 0.1911 0.0026 0.113 Uiso 0.497(13) 1 calc PR B 1
H22B H 0.0034 0.1804 0.1369 0.113 Uiso 0.497(13) 1 calc PR B 1
C23A C -0.058(5) 0.1502(14) -0.034(5) 0.128(17) Uiso 0.503(13) 1 d P B 2
H23D H -0.0720 0.1405 0.0518 0.193 Uiso 0.503(13) 1 calc PR B 2
H23E H -0.0850 0.1324 -0.1016 0.193 Uiso 0.503(13) 1 calc PR B 2
H23F H -0.1088 0.1723 -0.0502 0.193 Uiso 0.503(13) 1 calc PR B 2
C16A C 0.035(5) 0.2228(12) -0.116(3) 0.116(13) Uiso 0.503(13) 1 d PDU B 2
H16C H -0.0577 0.2213 -0.0982 0.140 Uiso 0.503(13) 1 calc PR B 2
H16D H 0.0610 0.2484 -0.1060 0.140 Uiso 0.503(13) 1 calc PR B 2
C17A C 0.040(4) 0.2127(10) -0.261(3) 0.077(10) Uiso 0.503(13) 1 d PDU B 2
H17D H 0.1303 0.2152 -0.2836 0.115 Uiso 0.503(13) 1 calc PR B 2
H17E H -0.0169 0.2287 -0.3167 0.115 Uiso 0.503(13) 1 calc PR B 2
H17F H 0.0117 0.1877 -0.2754 0.115 Uiso 0.503(13) 1 calc PR B 2
C22A C 0.100(2) 0.1594(7) -0.038(2) 0.048(6) Uiso 0.503(13) 1 d PU B 2
H22C H 0.1530 0.1442 0.0263 0.057 Uiso 0.503(13) 1 calc PR B 2
H22D H 0.1264 0.1545 -0.1256 0.057 Uiso 0.503(13) 1 calc PR B 2
C18 C 0.255(5) 0.2097(15) -0.043(6) 0.133(12) Uiso 0.497(13) 1 d PU B 3
H18A H 0.2596 0.2361 -0.0562 0.160 Uiso 0.497(13) 1 calc PR B 3
H18B H 0.2685 0.1978 -0.1266 0.160 Uiso 0.497(13) 1 calc PR B 3
C19 C 0.366(3) 0.1977(9) 0.066(3) 0.082(7) Uiso 0.497(13) 1 d PU B 3
H19A H 0.4167 0.2187 0.0976 0.122 Uiso 0.497(13) 1 calc PR B 3
H19B H 0.4230 0.1802 0.0294 0.122 Uiso 0.497(13) 1 calc PR B 3
H19C H 0.3257 0.1867 0.1387 0.122 Uiso 0.497(13) 1 calc PR B 3
C18A C 0.282(5) 0.1946(11) -0.040(6) 0.133(12) Uiso 0.503(13) 1 d PDU B 4
H18C H 0.3299 0.1801 0.0305 0.160 Uiso 0.503(13) 1 calc PR B 4
H18D H 0.2811 0.1806 -0.1214 0.160 Uiso 0.503(13) 1 calc PR B 4
C19A C 0.361(3) 0.2294(9) -0.056(3) 0.082(7) Uiso 0.503(13) 1 d PDU B 4
H19D H 0.4095 0.2359 0.0274 0.122 Uiso 0.503(13) 1 calc PR B 4
H19E H 0.3014 0.2490 -0.0854 0.122 Uiso 0.503(13) 1 calc PR B 4
H19F H 0.4228 0.2255 -0.1214 0.122 Uiso 0.503(13) 1 calc PR B 4
C20 C 0.114(3) 0.2352(7) 0.067(2) 0.054(7) Uiso 0.497(13) 1 d PU B 5
H20A H 0.0248 0.2447 0.0464 0.065 Uiso 0.497(13) 1 calc PR B 5
H20B H 0.1744 0.2521 0.0297 0.065 Uiso 0.497(13) 1 calc PR B 5
C21 C 0.147(6) 0.2365(14) 0.225(5) 0.128(12) Uiso 0.497(13) 1 d P B 5
H21A H 0.2112 0.2179 0.2525 0.193 Uiso 0.497(13) 1 calc PR B 5
H21B H 0.0665 0.2321 0.2663 0.193 Uiso 0.497(13) 1 calc PR B 5
H21C H 0.1816 0.2602 0.2509 0.193 Uiso 0.497(13) 1 calc PR B 5
C20A C 0.126(4) 0.2054(10) 0.153(4) 0.102(12) Uiso 0.503(13) 1 d PDU B 6
H20C H 0.0543 0.1913 0.1853 0.122 Uiso 0.503(13) 1 calc PR B 6
H20D H 0.2095 0.1957 0.1950 0.122 Uiso 0.503(13) 1 calc PR B 6
C21A C 0.113(6) 0.2452(11) 0.193(5) 0.128(12) Uiso 0.503(13) 1 d PD B 6
H21D H 0.1735 0.2502 0.2703 0.193 Uiso 0.503(13) 1 calc PR B 6
H21E H 0.0232 0.2498 0.2129 0.193 Uiso 0.503(13) 1 calc PR B 6
H21F H 0.1331 0.2609 0.1211 0.193 Uiso 0.503(13) 1 calc PR B 6

loop_
_atom_site_aniso_label
_atom_site_aniso_U_11
_atom_site_aniso_U_22
_atom_site_aniso_U_33
_atom_site_aniso_U_23
_atom_site_aniso_U_13
_atom_site_aniso_U_12
W1 0.0148(2) 0.0213(2) 0.0175(2) -0.00019(15) 0.00058(14) -0.00017(15)
Cu1 0.0328(8) 0.0315(8) 0.0428(8) 0.0136(6) 0.0048(6) -0.0021(6)
Cu2 0.0188(6) 0.0253(7) 0.0436(7) -0.0014(5) -0.0016(5) 0.0017(5)
Cu3 0.0239(7) 0.0377(8) 0.0214(6) 0.0004(5) -0.0030(5) -0.0031(5)
S1 0.0190(13) 0.0246(14) 0.0482(16) -0.0062(11) -0.0035(11) -0.0003(10)
S2 0.0160(12) 0.0276(14) 0.0252(13) 0.0008(10) 0.0011(9) -0.0014(10)
S3 0.0236(14) 0.0387(16) 0.0192(13) 0.0045(10) 0.0041(10) -0.0009(11)
B1 0.014(5) 0.037(7) 0.022(6) 0.006(5) 0.007(4) 0.005(5)
N1 0.019(4) 0.042(5) 0.017(4) 0.007(4) 0.002(3) 0.010(4)
N2 0.026(5) 0.028(5) 0.016(4) -0.003(3) -0.005(3) 0.001(4)
N3 0.012(4) 0.028(5) 0.023(4) 0.000(3) -0.006(3) 0.008(3)
N4 0.010(4) 0.040(5) 0.023(4) 0.000(3) -0.001(3) 0.002(3)
N5 0.024(4) 0.021(5) 0.023(4) 0.003(3) 0.003(3) 0.008(3)
N6 0.018(4) 0.023(5) 0.023(4) -0.002(3) 0.006(3) -0.005(3)
N7 0.033(6) 0.027(6) 0.100(9) -0.006(6) -0.018(6) 0.003(4)
Br1A 0.0625(17) 0.0660(11) 0.1174(15) 0.0657(11) 0.0405(18) 0.0159(16)
Br1 0.0625(17) 0.0660(11) 0.1174(15) 0.0657(11) 0.0405(18) 0.0159(16)
Br2 0.0230(7) 0.0300(7) 0.1616(15) 0.0039(8) -0.0008(8) 0.0078(5)
Br3 0.0353(7) 0.0870(11) 0.0304(6) -0.0012(6) -0.0123(5) -0.0076(6)
C1 0.060(6) 0.085(8) 0.034(5) 0.009(4) 0.015(4) 0.035(5)
C2 0.032(6) 0.068(9) 0.021(6) 0.004(5) 0.011(4) 0.017(6)
C3 0.038(7) 0.089(10) 0.015(6) 0.003(6) 0.007(5) 0.016(7)
C4 0.024(6) 0.055(8) 0.014(5) -0.015(4) 0.004(4) 0.009(5)
C5 0.060(6) 0.085(8) 0.034(5) 0.009(4) 0.015(4) 0.035(5)
C6 0.031(6) 0.054(8) 0.045(7) 0.000(6) -0.004(5) -0.001(5)
C7 0.030(6) 0.028(6) 0.021(5) -0.002(4) 0.002(4) 0.009(4)
C8 0.013(5) 0.036(7) 0.066(8) -0.019(6) -0.010(5) -0.005(5)
C9 0.014(5) 0.031(6) 0.037(6) -0.006(5) 0.004(4) -0.005(4)
C10 0.022(6) 0.058(9) 0.064(8) 0.024(7) 0.003(5) -0.005(5)
C11 0.031(6) 0.032(7) 0.057(7) 0.006(5) 0.006(5) 0.014(5)
C12 0.025(5) 0.025(6) 0.028(5) 0.002(4) 0.012(4) -0.001(4)
C13 0.026(6) 0.026(6) 0.038(6) -0.002(4) 0.019(5) 0.000(4)
C14 0.024(5) 0.028(6) 0.025(5) 0.000(4) 0.008(4) 0.000(4)
C15 0.030(6) 0.026(6) 0.035(6) -0.014(4) -0.005(4) -0.005(4)

loop_
_atom_type_symbol
_atom_type_description
_atom_type_scat_dispersion_real
_atom_type_scat_dispersion_imag
_atom_type_scat_source
C C 0.0033 0.0016 'International Tables Vol C Tables 4.2.6.8 and 6.1.1.4'
H H 0.0000 0.0000 'International Tables Vol C Tables 4.2.6.8 and 6.1.1.4'
B B 0.0013 0.0007 'International Tables Vol C Tables 4.2.6.8 and 6.1.1.4'
N N 0.0061 0.0033 'International Tables Vol C Tables 4.2.6.8 and 6.1.1.4'
S S 0.1246 0.1234 'International Tables Vol C Tables 4.2.6.8 and 6.1.1.4'
Cu Cu 0.3201 1.2651 'International Tables Vol C Tables 4.2.6.8 and 6.1.1.4'
Br Br -0.2901 2.4595 'International Tables Vol C Tables 4.2.6.8 and 6.1.1.4'
W W -0.8490 6.8722 'International Tables Vol C Tables 4.2.6.8 and 6.1.1.4'

loop_
_geom_angle_atom_site_label_1
_geom_angle_atom_site_label_2
_geom_angle_atom_site_label_3
_geom_angle
_geom_angle_site_symmetry_1
_geom_angle_site_symmetry_3
_geom_angle_publ_flag
N4 W1 N6 79.6(3) . . ?
N4 W1 N2 79.4(3) . . ?
N6 W1 N2 81.6(3) . . ?
N4 W1 S2 160.5(2) . . ?
N6 W1 S2 87.71(19) . . ?
N2 W1 S2 84.1(2) . . ?
N4 W1 S1 85.8(2) . . ?
N6 W1 S1 163.26(19) . . ?
N2 W1 S1 87.7(2) . . ?
S2 W1 S1 104.08(9) . . ?
N4 W1 S3 89.0(2) . . ?
N6 W1 S3 83.95(19) . . ?
N2 W1 S3 162.9(2) . . ?
S2 W1 S3 104.41(9) . . ?
S1 W1 S3 104.09(10) . . ?
N4 W1 Cu2 137.9(2) . . ?
N6 W1 Cu2 140.48(18) . . ?
N2 W1 Cu2 92.6(2) . . ?
S2 W1 Cu2 52.77(7) . . ?
S1 W1 Cu2 52.46(7) . . ?
S3 W1 Cu2 104.34(7) . . ?
N4 W1 Cu1 94.6(2) . . ?
N6 W1 Cu1 136.15(18) . . ?
N2 W1 Cu1 140.5(2) . . ?
S2 W1 Cu1 104.78(7) . . ?
S1 W1 Cu1 52.80(8) . . ?
S3 W1 Cu1 52.34(7) . . ?
Cu2 W1 Cu1 65.88(4) . . ?
N4 W1 Cu3 141.7(2) . . ?
N6 W1 Cu3 91.45(18) . . ?
N2 W1 Cu3 136.4(2) . . ?
S2 W1 Cu3 52.46(6) . . ?
S1 W1 Cu3 105.14(7) . . ?
S3 W1 Cu3 52.87(7) . . ?
Cu2 W1 Cu3 66.18(4) . . ?
Cu1 W1 Cu3 66.54(4) . . ?
S3 Cu1 S1 110.96(11) . . ?
S3 Cu1 Br1 123.35(12) . . ?
S1 Cu1 Br1 124.28(13) . . ?
S3 Cu1 Br1A 124.8(5) . . ?
S1 Cu1 Br1A 124.1(5) . . ?
Br1 Cu1 Br1A 14.3(2) . . ?
S3 Cu1 W1 56.18(7) . . ?
S1 Cu1 W1 55.98(7) . . ?
Br1 Cu1 W1 179.07(8) . . ?
Br1A Cu1 W1 166.6(3) . . ?
S3 Cu1 Cu2 100.21(8) . . ?
S1 Cu1 Cu2 49.40(7) . . ?
Br1 Cu1 Cu2 123.85(8) . . ?
Br1A Cu1 Cu2 111.6(3) . . ?
W1 Cu1 Cu2 57.06(4) . . ?
S3 Cu1 Cu3 49.46(7) . . ?
S1 Cu1 Cu3 99.75(8) . . ?
Br1 Cu1 Cu3 123.72(10) . . ?
Br1A Cu1 Cu3 112.4(4) . . ?
W1 Cu1 Cu3 56.75(4) . . ?
Cu2 Cu1 Cu3 59.98(4) . . ?
S1 Cu2 S2 110.64(10) . . ?
S1 Cu2 Br2 122.51(9) . . ?
S2 Cu2 Br2 125.93(9) . . ?
S1 Cu2 W1 56.09(7) . . ?
S2 Cu2 W1 55.85(7) . . ?
Br2 Cu2 W1 177.68(7) . . ?
S1 Cu2 Cu1 49.79(8) . . ?
S2 Cu2 Cu1 100.07(8) . . ?
Br2 Cu2 Cu1 120.64(7) . . ?
W1 Cu2 Cu1 57.06(4) . . ?
S1 Cu2 Cu3 100.48(9) . . ?
S2 Cu2 Cu3 49.17(7) . . ?
Br2 Cu2 Cu3 122.67(7) . . ?
W1 Cu2 Cu3 56.93(4) . . ?
Cu1 Cu2 Cu3 60.46(5) . . ?
S2 Cu3 S3 110.86(10) . . ?
S2 Cu3 Br3 120.79(9) . . ?
S3 Cu3 Br3 127.17(9) . . ?
S2 Cu3 W1 55.93(7) . . ?
S3 Cu3 W1 55.97(7) . . ?
Br3 Cu3 W1 176.70(7) . . ?
S2 Cu3 Cu2 49.51(7) . . ?
S3 Cu3 Cu2 99.33(8) . . ?
Br3 Cu3 Cu2 121.67(6) . . ?
W1 Cu3 Cu2 56.89(3) . . ?
S2 Cu3 Cu1 99.56(8) . . ?
S3 Cu3 Cu1 48.83(8) . . ?
Br3 Cu3 Cu1 125.70(7) . . ?
W1 Cu3 Cu1 56.71(4) . . ?
Cu2 Cu3 Cu1 59.56(5) . . ?
Cu2 S1 Cu1 80.81(10) . . ?
Cu2 S1 W1 71.44(8) . . ?
Cu1 S1 W1 71.22(8) . . ?
Cu3 S2 Cu2 81.32(9) . . ?
Cu3 S2 W1 71.61(8) . . ?
Cu2 S2 W1 71.38(8) . . ?
Cu1 S3 Cu3 81.71(10) . . ?
Cu1 S3 W1 71.48(8) . . ?
Cu3 S3 W1 71.16(8) . . ?
N1 B1 N5 108.7(8) . . ?
N1 B1 N3 107.9(8) . . ?
N5 B1 N3 107.9(7) . . ?
C2 N1 N2 109.4(8) . . ?
C2 N1 B1 128.2(8) . . ?
N2 N1 B1 122.1(7) . . ?
C4 N2 N1 108.0(7) . . ?
C4 N2 W1 131.6(6) . . ?
N1 N2 W1 117.7(5) . . ?
C7 N3 N4 110.8(7) . . ?
C7 N3 B1 128.5(8) . . ?
N4 N3 B1 120.3(7) . . ?
C9 N4 N3 106.6(7) . . ?
C9 N4 W1 131.7(6) . . ?
N3 N4 W1 120.7(6) . . ?
C12 N5 N6 110.1(7) . . ?
C12 N5 B1 129.6(8) . . ?
N6 N5 B1 119.7(7) . . ?
C14 N6 N5 104.8(7) . . ?
C14 N6 W1 134.1(6) . . ?
N5 N6 W1 120.3(5) . . ?
C16 N7 C20 118(2) . . ?
C16 N7 C18 72(3) . . ?
C20 N7 C18 91(3) . . ?
C16 N7 C22A 78(2) . . ?
C20 N7 C22A 159.9(17) . . ?
C18 N7 C22A 107(3) . . ?
C16 N7 C22 109(2) . . ?
C20 N7 C22 102.0(19) . . ?
C18 N7 C22 165(3) . . ?
C22A N7 C22 59.4(16) . . ?
C16 N7 C20A 172(2) . . ?
C20 N7 C20A 53.5(16) . . ?
C18 N7 C20A 108(3) . . ?
C22A N7 C20A 110.0(18) . . ?
C22 N7 C20A 74(2) . . ?
C16 N7 C16A 46.1(19) . . ?
C20 N7 C16A 80.5(17) . . ?
C18 N7 C16A 97(3) . . ?
C22A N7 C16A 106.6(18) . . ?
C22 N7 C16A 94(2) . . ?
C20A N7 C16A 127(2) . . ?
C16 N7 C18A 75(3) . . ?
C20 N7 C18A 107.2(19) . . ?
C18 N7 C18A 21(3) . . ?
C22A N7 C18A 88.0(17) . . ?
C22 N7 C18A 144(2) . . ?
C20A N7 C18A 107(3) . . ?
C16A N7 C18A 111(3) . . ?
C2 C1 H1A 109.5 . . ?
C2 C1 H1B 109.5 . . ?
H1A C1 H1B 109.5 . . ?
C2 C1 H1C 109.5 . . ?
H1A C1 H1C 109.5 . . ?
H1B C1 H1C 109.5 . . ?
N1 C2 C3 106.3(9) . . ?
N1 C2 C1 122.4(9) . . ?
C3 C2 C1 131.2(10) . . ?
C2 C3 C4 107.7(9) . . ?
C2 C3 H3 126.2 . . ?
C4 C3 H3 126.2 . . ?
N2 C4 C3 108.5(9) . . ?
N2 C4 C5 127.7(9) . . ?
C3 C4 C5 123.8(9) . . ?
C4 C5 H5A 109.5 . . ?
C4 C5 H5B 109.5 . . ?
H5A C5 H5B 109.5 . . ?
C4 C5 H5C 109.5 . . ?
H5A C5 H5C 109.5 . . ?
H5B C5 H5C 109.5 . . ?
C7 C6 H6A 109.5 . . ?
C7 C6 H6B 109.5 . . ?
H6A C6 H6B 109.5 . . ?
C7 C6 H6C 109.5 . . ?
H6A C6 H6C 109.5 . . ?
H6B C6 H6C 109.5 . . ?
N3 C7 C8 106.7(8) . . ?
N3 C7 C6 123.9(9) . . ?
C8 C7 C6 129.4(10) . . ?
C9 C8 C7 106.9(9) . . ?
C9 C8 H8 126.5 . . ?
C7 C8 H8 126.5 . . ?
N4 C9 C8 108.9(9) . . ?
N4 C9 C10 126.6(9) . . ?
C8 C9 C10 124.2(9) . . ?
C9 C10 H10A 109.5 . . ?
C9 C10 H10B 109.5 . . ?
H10A C10 H10B 109.5 . . ?
C9 C10 H10C 109.5 . . ?
H10A C10 H10C 109.5 . . ?
H10B C10 H10C 109.5 . . ?
C12 C11 H11A 109.5 . . ?
C12 C11 H11B 109.5 . . ?
H11A C11 H11B 109.5 . . ?
C12 C11 H11C 109.5 . . ?
H11A C11 H11C 109.5 . . ?
H11B C11 H11C 109.5 . . ?
N5 C12 C13 108.5(9) . . ?
N5 C12 C11 123.9(9) . . ?
C13 C12 C11 127.6(9) . . ?
C12 C13 C14 106.4(9) . . ?
C12 C13 H13 126.8 . . ?
C14 C13 H13 126.8 . . ?
N6 C14 C13 110.2(8) . . ?
N6 C14 C15 125.9(9) . . ?
C13 C14 C15 123.9(9) . . ?
C14 C15 H15A 109.5 . . ?
C14 C15 H15B 109.5 . . ?
H15A C15 H15B 109.5 . . ?
C14 C15 H15C 109.5 . . ?
H15A C15 H15C 109.5 . . ?
H15B C15 H15C 109.5 . . ?
C17 C16 N7 115(4) . . ?
C17 C16 H16A 108.5 . . ?
N7 C16 H16A 108.5 . . ?
C17 C16 H16B 108.5 . . ?
N7 C16 H16B 108.5 . . ?
H16A C16 H16B 107.5 . . ?
N7 C22 C23 113(2) . . ?
N7 C22 H22A 109.0 . . ?
C23 C22 H22A 109.0 . . ?
N7 C22 H22B 109.0 . . ?
C23 C22 H22B 109.0 . . ?
H22A C22 H22B 107.8 . . ?
C22A C23A H23D 109.5 . . ?
C22A C23A H23E 109.5 . . ?
H23D C23A H23E 109.5 . . ?
C22A C23A H23F 109.5 . . ?
H23D C23A H23F 109.5 . . ?
H23E C23A H23F 109.5 . . ?
C17A C16A N7 119(3) . . ?
C17A C16A H16C 107.5 . . ?
N7 C16A H16C 107.5 . . ?
C17A C16A H16D 107.5 . . ?
N7 C16A H16D 107.5 . . ?
H16C C16A H16D 107.0 . . ?
C16A C17A H17D 109.5 . . ?
C16A C17A H17E 109.5 . . ?
H17D C17A H17E 109.5 . . ?
C16A C17A H17F 109.5 . . ?
H17D C17A H17F 109.5 . . ?
H17E C17A H17F 109.5 . . ?
N7 C22A C23A 108(2) . . ?
N7 C22A H22C 110.0 . . ?
C23A C22A H22C 110.0 . . ?
N7 C22A H22D 110.0 . . ?
C23A C22A H22D 110.0 . . ?
H22C C22A H22D 108.4 . . ?
N7 C18 C19 110(4) . . ?
N7 C18 H18A 109.6 . . ?
C19 C18 H18A 109.6 . . ?
N7 C18 H18B 109.6 . . ?
C19 C18 H18B 109.6 . . ?
H18A C18 H18B 108.2 . . ?
C19A C18A N7 117(3) . . ?
C19A C18A H18C 108.0 . . ?
N7 C18A H18C 108.0 . . ?
C19A C18A H18D 108.0 . . ?
N7 C18A H18D 108.0 . . ?
H18C C18A H18D 107.3 . . ?
N7 C20 C21 119(3) . . ?
N7 C20 H20A 107.4 . . ?
C21 C20 H20A 107.4 . . ?
N7 C20 H20B 107.4 . . ?
C21 C20 H20B 107.4 . . ?
H20A C20 H20B 107.0 . . ?
C21A C20A N7 113(3) . . ?
C21A C20A H20C 108.9 . . ?
N7 C20A H20C 108.9 . . ?
C21A C20A H20D 108.9 . . ?
N7 C20A H20D 108.9 . . ?
H20C C20A H20D 107.7 . . ?

loop_
_geom_bond_atom_site_label_1
_geom_bond_atom_site_label_2
_geom_bond_distance
_geom_bond_site_symmetry_2
_geom_bond_publ_flag
W1 N4 2.250(7) . ?
W1 N6 2.280(8) . ?
W1 N2 2.288(7) . ?
W1 S2 2.304(2) . ?
W1 S1 2.310(3) . ?
W1 S3 2.312(2) . ?
W1 Cu2 2.6386(13) . ?
W1 Cu1 2.6386(13) . ?
W1 Cu3 2.6399(14) . ?
Cu1 S3 2.203(3) . ?
Cu1 S1 2.220(3) . ?
Cu1 Br1 2.273(3) . ?
Cu1 Br1A 2.281(12) . ?
Cu1 Cu2 2.8695(19) . ?
Cu1 Cu3 2.8958(18) . ?
Cu2 S1 2.207(3) . ?
Cu2 S2 2.217(3) . ?
Cu2 Br2 2.2679(17) . ?
Cu2 Cu3 2.8818(17) . ?
Cu3 S2 2.206(3) . ?
Cu3 S3 2.224(3) . ?
Cu3 Br3 2.2771(17) . ?
B1 N1 1.517(12) . ?
B1 N5 1.518(13) . ?
B1 N3 1.536(13) . ?
N1 C2 1.362(12) . ?
N1 N2 1.367(10) . ?
N2 C4 1.329(12) . ?
N3 C7 1.341(12) . ?
N3 N4 1.370(10) . ?
N4 C9 1.352(12) . ?
N5 C12 1.334(12) . ?
N5 N6 1.383(10) . ?
N6 C14 1.364(12) . ?
N7 C16 1.45(4) . ?
N7 C20 1.48(3) . ?
N7 C18 1.49(5) . ?
N7 C22A 1.52(2) . ?
N7 C22 1.53(4) . ?
N7 C20A 1.58(4) . ?
N7 C16A 1.61(4) . ?
N7 C18A 1.71(5) . ?
C1 C2 1.488(16) . ?
C1 H1A 0.9600 . ?
C1 H1B 0.9600 . ?
C1 H1C 0.9600 . ?
C2 C3 1.378(15) . ?
C3 C4 1.387(15) . ?
C3 H3 0.9300 . ?
C4 C5 1.473(15) . ?
C5 H5A 0.9600 . ?
C5 H5B 0.9600 . ?
C5 H5C 0.9600 . ?
C6 C7 1.483(13) . ?
C6 H6A 0.9600 . ?
C6 H6B 0.9600 . ?
C6 H6C 0.9600 . ?
C7 C8 1.392(15) . ?
C8 C9 1.387(13) . ?
C8 H8 0.9300 . ?
C9 C10 1.488(14) . ?
C10 H10A 0.9600 . ?
C10 H10B 0.9600 . ?
C10 H10C 0.9600 . ?
C11 C12 1.497(13) . ?
C11 H11A 0.9600 . ?
C11 H11B 0.9600 . ?
C11 H11C 0.9600 . ?
C12 C13 1.367(13) . ?
C13 C14 1.371(13) . ?
C13 H13 0.9300 . ?
C14 C15 1.499(13) . ?
C15 H15A 0.9600 . ?
C15 H15B 0.9600 . ?
C15 H15C 0.9600 . ?
C23 C22 1.59(4) . ?
C23 H23A 0.9600 . ?
C23 H23B 0.9600 . ?
C23 H23C 0.9600 . ?
C16 C17 1.45(5) . ?
C16 H16A 0.9700 . ?
C16 H16B 0.9700 . ?
C17 H17A 0.9600 . ?
C17 H17B 0.9600 . ?
C17 H17C 0.9600 . ?
C22 H22A 0.9700 . ?
C22 H22B 0.9700 . ?
C23A C22A 1.63(5) . ?
C23A H23D 0.9600 . ?
C23A H23E 0.9600 . ?
C23A H23F 0.9600 . ?
C16A C17A 1.514(19) . ?
C16A H16C 0.9700 . ?
C16A H16D 0.9700 . ?
C17A H17D 0.9600 . ?
C17A H17E 0.9600 . ?
C17A H17F 0.9600 . ?
C22A H22C 0.9700 . ?
C22A H22D 0.9700 . ?
C18 C19 1.55(6) . ?
C18 H18A 0.9700 . ?
C18 H18B 0.9700 . ?
C19 H19A 0.9600 . ?
C19 H19B 0.9600 . ?
C19 H19C 0.9600 . ?
C18A C19A 1.51(2) . ?
C18A H18C 0.9700 . ?
C18A H18D 0.9700 . ?
C19A H19D 0.9600 . ?
C19A H19E 0.9600 . ?
C19A H19F 0.9600 . ?
C20 C21 1.59(6) . ?
C20 H20A 0.9700 . ?
C20 H20B 0.9700 . ?
C21 H21A 0.9600 . ?
C21 H21B 0.9600 . ?
C21 H21C 0.9600 . ?
C20A C21A 1.52(2) . ?
C20A H20C 0.9700 . ?
C20A H20D 0.9700 . ?
C21A H21D 0.9600 . ?
C21A H21E 0.9600 . ?
C21A H21F 0.9600 . ?
